data_2019775
loop_
_publ_author_name
'Cai, Hua'
'Guo, Ying'
'Li, Jian-Gang'

_publ_section_title
;
 A two-dimensional zinc(II) coordination polymer created <i>via in
 situ</i> ligand synthesis involving C---N bond formation
;
_journal_coeditor_code YO3002
_journal_issue 2
_journal_name_full 'Acta Crystallographica Section C'
_journal_page_first
;
;
_journal_paper_doi 10.1107/S2053229614028198
_journal_volume 71
_journal_year 2015
_chemical_formula_iupac '[Zn (C12 H9 N3 O4)]'
_chemical_formula_moiety 'C12 H9 N3 O4 Zn'
_chemical_formula_sum 'C12 H9 N3 O4 Zn'
_chemical_formula_weight 324.59
_chemical_name_systematic
;
Poly[{\m~4~-2-[3-(pyridin-2-yl)-1<i>H</i>-pyrazol-3-yl]butanedioato}zinc(II)]
;
_space_group_IT_number 14
_symmetry_cell_setting monoclinic
_symmetry_space_group_name_Hall '-P 2ybc'
_symmetry_space_group_name_H-M 'P 1 21/c 1'
_atom_sites_solution_hydrogens geom
_atom_sites_solution_primary direct
_atom_sites_solution_secondary difmap
_audit_creation_method SHELXL97
_cell_angle_alpha 90.00
_cell_angle_beta 90.212(4)
_cell_angle_gamma 90.00
_cell_formula_units_Z 4
_cell_length_a 9.002(2)
_cell_length_b 16.553(4)
_cell_length_c 7.8865(18)
_cell_measurement_reflns_used 1449
_cell_measurement_temperature 296(2)
_cell_measurement_theta_max 25.12
_cell_measurement_theta_min 2.58
_cell_volume 1175.2(5)
_computing_cell_refinement
;
APEX2 (Bruker, 2003)
;
_computing_data_collection
;
APEX2 (Bruker, 2003)
;
_computing_data_reduction
;
SAINT (Bruker, 2003)
;
_computing_molecular_graphics
;
SHELXTL (Sheldrick, 2008) and DIAMOND (Brandenburg & Putz, 2005)
;
_computing_publication_material
;
SHELXTL (Sheldrick, 2008)
;
_computing_structure_refinement
;
SHELXL97 (Sheldrick, 2008)
;
_computing_structure_solution
;
SHELXS97 (Sheldrick, 2008)
;
_diffrn_ambient_temperature 296(2)
_diffrn_measured_fraction_theta_full 1.000
_diffrn_measured_fraction_theta_max 1.000
_diffrn_measurement_device_type 'Bruker APEXII CCD area-detector'
_diffrn_measurement_method '\f and \w'
_diffrn_radiation_monochromator graphite
_diffrn_radiation_source 'fine-focus sealed tube'
_diffrn_radiation_type MoK\a
_diffrn_radiation_wavelength 0.71073
_diffrn_reflns_av_R_equivalents 0.0365
_diffrn_reflns_av_sigmaI/netI 0.0476
_diffrn_reflns_limit_h_max 10
_diffrn_reflns_limit_h_min -10
_diffrn_reflns_limit_k_max 17
_diffrn_reflns_limit_k_min -20
_diffrn_reflns_limit_l_max 9
_diffrn_reflns_limit_l_min -9
_diffrn_reflns_number 6144
_diffrn_reflns_theta_full 25.50
_diffrn_reflns_theta_max 25.50
_diffrn_reflns_theta_min 2.26
_exptl_absorpt_coefficient_mu 2.108
_exptl_absorpt_correction_T_max 0.7568
_exptl_absorpt_correction_T_min 0.6779
_exptl_absorpt_correction_type multi-scan
_exptl_absorpt_process_details
;
(SADABS; Bruker, 2003)
;
_exptl_crystal_colour colourless
_exptl_crystal_density_diffrn 1.835
_exptl_crystal_density_method 'not measured'
_exptl_crystal_description block
_exptl_crystal_F_000 656
_exptl_crystal_size_max 0.20
_exptl_crystal_size_mid 0.16
_exptl_crystal_size_min 0.14
_refine_diff_density_max 0.483
_refine_diff_density_min -0.432
_refine_ls_extinction_method none
_refine_ls_goodness_of_fit_ref 1.066
_refine_ls_hydrogen_treatment constr
_refine_ls_matrix_type full
_refine_ls_number_parameters 200
_refine_ls_number_reflns 2184
_refine_ls_number_restraints 8
_refine_ls_restrained_S_all 1.073
_refine_ls_R_factor_all 0.0698
_refine_ls_R_factor_gt 0.0423
_refine_ls_shift/su_max 0.001
_refine_ls_shift/su_mean 0.000
_refine_ls_structure_factor_coef Fsqd
_refine_ls_weighting_details 'calc w = 1/[\s^2^(Fo^2^)+(0.0315P)^2^+1.3191P] where P=(Fo^2^+2Fc^2^)/3'
_refine_ls_weighting_scheme calc
_refine_ls_wR_factor_gt 0.0826
_refine_ls_wR_factor_ref 0.0920
_reflns_number_gt 1587
_reflns_number_total 2184
_reflns_threshold_expression I>2\s(I)
_cod_data_source_file yo3002sup1.cf
_cod_data_source_block I
_cod_original_cell_volume 1175.1(5)
_cod_original_sg_symbol_H-M 'P 21/c'
_cod_database_code 2019775
_cod_database_fobs_code 2019775

loop_
_symmetry_equiv_pos_as_xyz
'x, y, z'
'-x, y+1/2, -z+1/2'
'-x, -y, -z'
'x, -y-1/2, z-1/2'

loop_
_atom_site_type_symbol
_atom_site_label
_atom_site_fract_x
_atom_site_fract_y
_atom_site_fract_z
_atom_site_U_iso_or_equiv
_atom_site_adp_type
_atom_site_calc_flag
_atom_site_refinement_flags
_atom_site_occupancy
_atom_site_symmetry_multiplicity
_atom_site_disorder_assembly
_atom_site_disorder_group
Zn Zn1 0.15056(5) 0.14483(3) 0.65703(7) 0.03963(18) Uani d . 1 1 . .
O O1 -0.0019(3) -0.05493(18) 0.3212(4) 0.0464(8) Uani d . 1 1 . .
O O2 -0.2081(4) 0.00812(19) 0.2480(4) 0.0541(9) Uani d . 1 1 A .
O O3 0.0223(4) 0.2623(2) 0.1003(5) 0.0690(11) Uani d . 1 1 . .
O O4 0.1375(4) 0.1891(2) -0.0862(5) 0.0697(10) Uani d . 1 1 . .
N N1 0.3801(4) 0.1565(2) 0.6771(4) 0.0379(8) Uani d . 1 1 . .
N N2 0.2283(4) 0.1055(2) 0.4117(4) 0.0384(9) Uani d . 1 1 A .
N N3 0.1732(4) 0.0782(2) 0.2638(5) 0.0470(10) Uani d D 1 1 . .
C C1 0.4530(5) 0.1854(3) 0.8125(6) 0.0497(12) Uani d . 1 1 . .
H H1 0.3981 0.2061 0.9022 0.060 Uiso calc R 1 1 . .
C C2 0.6049(5) 0.1857(3) 0.8247(7) 0.0631(15) Uani d . 1 1 . .
H H2 0.6519 0.2070 0.9200 0.076 Uiso calc R 1 1 . .
C C3 0.6862(5) 0.1541(3) 0.6945(7) 0.0599(14) Uani d . 1 1 . .
H H3 0.7894 0.1536 0.7004 0.072 Uiso calc R 1 1 . .
C C4 0.6141(5) 0.1230(3) 0.5540(6) 0.0471(12) Uani d . 1 1 . .
H H4 0.6676 0.1006 0.4648 0.057 Uiso calc R 1 1 . .
C C5 0.4613(4) 0.1259(2) 0.5491(6) 0.0365(10) Uani d . 1 1 A .
C C6 0.3750(4) 0.0976(2) 0.4024(5) 0.0350(10) Uani d . 1 1 . .
C C7 0.4157(5) 0.0648(3) 0.2475(6) 0.0506(12) Uani d . 1 1 A .
H H7 0.5108 0.0530 0.2089 0.061 Uiso calc R 1 1 . .
C C8 0.2837(6) 0.0536(3) 0.1650(6) 0.0558(13) Uani d . 1 1 A .
H H8 0.2728 0.0321 0.0567 0.067 Uiso calc R 1 1 . .
C C10 -0.0713(5) 0.0063(3) 0.2711(5) 0.0390(10) Uani d D 1 1 . .
C C9 0.0070(6) 0.0888(4) 0.2450(9) 0.0296(19) Uani d PD 0.688(10) 1 A 1
H H9A -0.0283 0.1270 0.3308 0.035 Uiso calc PR 0.688(10) 1 A 1
C C11 -0.0353(7) 0.1200(4) 0.0688(9) 0.039(2) Uani d PD 0.688(10) 1 A 1
H H11A -0.0109 0.0796 -0.0158 0.047 Uiso calc PR 0.688(10) 1 A 1
H H11B -0.1414 0.1298 0.0636 0.047 Uiso calc PR 0.688(10) 1 A 1
C C9' 0.0323(11) 0.0636(7) 0.1771(16) 0.035(5) Uani d PD 0.312(10) 1 A 2
H H9'A 0.0498 0.0442 0.0615 0.043 Uiso calc PR 0.312(10) 1 A 2
C C11' -0.0256(14) 0.1498(7) 0.1739(17) 0.038(4) Uani d PD 0.312(10) 1 A 2
H H11C -0.0055 0.1755 0.2821 0.046 Uiso calc PR 0.312(10) 1 A 2
H H11D -0.1323 0.1493 0.1564 0.046 Uiso calc PR 0.312(10) 1 A 2
C C12 0.0487(5) 0.1982(3) 0.0315(6) 0.0368(10) Uani d D 1 1 . .

loop_
_atom_site_aniso_label
_atom_site_aniso_U_11
_atom_site_aniso_U_22
_atom_site_aniso_U_33
_atom_site_aniso_U_12
_atom_site_aniso_U_13
_atom_site_aniso_U_23
Zn1 0.0316(3) 0.0379(3) 0.0495(3) -0.0020(2) 0.0063(2) 0.0057(3)
O1 0.0463(18) 0.0390(18) 0.054(2) -0.0031(15) 0.0108(15) 0.0038(15)
O2 0.048(2) 0.057(2) 0.057(2) -0.0129(17) -0.0018(16) 0.0068(17)
O3 0.050(2) 0.061(2) 0.096(3) -0.0088(18) 0.0113(19) -0.038(2)
O4 0.059(2) 0.082(3) 0.069(3) 0.007(2) 0.010(2) -0.022(2)
N1 0.0346(19) 0.037(2) 0.042(2) -0.0041(16) 0.0021(16) -0.0025(17)
N2 0.0322(19) 0.042(2) 0.041(2) -0.0056(16) -0.0019(16) 0.0082(17)
N3 0.045(2) 0.056(3) 0.040(2) -0.0166(19) -0.0056(19) 0.0126(19)
C1 0.047(3) 0.050(3) 0.053(3) -0.003(2) -0.001(2) -0.011(2)
C2 0.047(3) 0.069(4) 0.073(4) -0.003(3) -0.023(3) -0.012(3)
C3 0.030(2) 0.062(3) 0.088(4) 0.000(2) -0.012(3) 0.002(3)
C4 0.033(2) 0.049(3) 0.060(3) -0.001(2) 0.002(2) -0.002(2)
C5 0.032(2) 0.029(2) 0.049(3) 0.0002(18) 0.002(2) 0.0076(19)
C6 0.034(2) 0.032(2) 0.039(3) -0.0049(19) 0.0003(19) 0.0057(19)
C7 0.054(3) 0.050(3) 0.047(3) -0.006(2) 0.012(2) -0.001(2)
C8 0.076(4) 0.054(3) 0.037(3) -0.018(3) -0.005(3) 0.000(2)
C10 0.048(3) 0.043(3) 0.026(2) -0.011(2) 0.003(2) 0.000(2)
C9 0.034(3) 0.033(5) 0.022(4) -0.007(3) -0.006(3) -0.005(3)
C11 0.044(4) 0.035(4) 0.038(4) -0.010(3) -0.011(3) -0.001(3)
C9' 0.050(10) 0.039(10) 0.018(9) -0.008(7) -0.006(7) -0.016(7)
C11' 0.025(7) 0.036(9) 0.053(11) -0.001(7) -0.007(7) -0.006(8)
C12 0.034(2) 0.037(3) 0.040(3) -0.005(2) -0.004(2) 0.008(2)

loop_
_atom_type_symbol
_atom_type_description
_atom_type_scat_dispersion_real
_atom_type_scat_dispersion_imag
_atom_type_scat_source
C C 0.0033 0.0016 'International Tables Vol C Tables 4.2.6.8 and 6.1.1.4'
H H 0.0000 0.0000 'International Tables Vol C Tables 4.2.6.8 and 6.1.1.4'
N N 0.0061 0.0033 'International Tables Vol C Tables 4.2.6.8 and 6.1.1.4'
O O 0.0106 0.0060 'International Tables Vol C Tables 4.2.6.8 and 6.1.1.4'
Zn Zn 0.2839 1.4301 'International Tables Vol C Tables 4.2.6.8 and 6.1.1.4'

loop_
_geom_angle_atom_site_label_1
_geom_angle_atom_site_label_2
_geom_angle_atom_site_label_3
_geom_angle_site_symmetry_1
_geom_angle_site_symmetry_3
_geom_angle
_geom_angle_publ_flag
O3 Zn1 O1 4_566 3_556 101.94(14) yes
O3 Zn1 N1 4_566 . 121.69(14) yes
O1 Zn1 N1 3_556 . 136.37(13) yes
O3 Zn1 O4 4_566 1_556 85.09(16) yes
O1 Zn1 O4 3_556 1_556 97.63(13) yes
N1 Zn1 O4 . 1_556 87.41(14) yes
O3 Zn1 N2 4_566 . 102.88(15) yes
O1 Zn1 N2 3_556 . 94.09(12) yes
N1 Zn1 N2 . . 76.77(13) yes
O4 Zn1 N2 1_556 . 164.17(13) yes
C10 O1 Zn1 . 3_556 107.1(3) ?
C12 O3 Zn1 . 4_565 131.7(3) ?
C12 O4 Zn1 . 1_554 141.6(3) ?
C1 N1 C5 . . 117.8(4) ?
C1 N1 Zn1 . . 125.2(3) ?
C5 N1 Zn1 . . 116.7(3) ?
C6 N2 N3 . . 106.4(4) ?
C6 N2 Zn1 . . 113.8(3) ?
N3 N2 Zn1 . . 139.4(3) ?
C8 N3 N2 . . 109.7(4) ?
C8 N3 C9' . . 109.0(6) ?
N2 N3 C9' . . 141.2(7) ?
C8 N3 C9 . . 136.0(4) ?
N2 N3 C9 . . 114.1(4) ?
N1 C1 C2 . . 122.9(5) ?
N1 C1 H1 . . 118.6 ?
C2 C1 H1 . . 118.6 ?
C3 C2 C1 . . 118.9(5) ?
C3 C2 H2 . . 120.6 ?
C1 C2 H2 . . 120.6 ?
C2 C3 C4 . . 119.6(4) ?
C2 C3 H3 . . 120.2 ?
C4 C3 H3 . . 120.2 ?
C5 C4 C3 . . 118.4(5) ?
C5 C4 H4 . . 120.8 ?
C3 C4 H4 . . 120.8 ?
N1 C5 C4 . . 122.4(4) ?
N1 C5 C6 . . 115.1(4) ?
C4 C5 C6 . . 122.5(4) ?
N2 C6 C7 . . 110.6(4) ?
N2 C6 C5 . . 116.6(4) ?
C7 C6 C5 . . 132.7(4) ?
C8 C7 C6 . . 103.9(4) ?
C8 C7 H7 . . 128.0 ?
C6 C7 H7 . . 128.0 ?
N3 C8 C7 . . 109.3(4) ?
N3 C8 H8 . . 125.4 ?
C7 C8 H8 . . 125.4 ?
O2 C10 O1 . . 123.9(4) ?
O2 C10 C9' . . 121.3(5) ?
O1 C10 C9' . . 110.6(6) ?
O2 C10 C9 . . 114.1(4) ?
O1 C10 C9 . . 121.8(4) ?
N3 C9 C11 . . 111.7(5) ?
N3 C9 C10 . . 109.6(4) ?
C11 C9 C10 . . 107.9(5) ?
N3 C9 H9A . . 109.2 ?
C11 C9 H9A . . 109.2 ?
C10 C9 H9A . . 109.2 ?
C12 C11 C9 . . 109.9(5) ?
C12 C11 H11A . . 109.7 ?
C9 C11 H11A . . 109.7 ?
C12 C11 H11B . . 109.7 ?
C9 C11 H11B . . 109.7 ?
H11A C11 H11B . . 108.2 ?
N3 C9' C11' . . 98.6(9) ?
N3 C9' C10 . . 114.1(7) ?
C11' C9' C10 . . 112.4(9) ?
N3 C9' H9'A . . 110.4 ?
C11' C9' H9'A . . 110.4 ?
C10 C9' H9'A . . 110.4 ?
C9' C11' C12 . . 110.6(8) ?
C9' C11' H11C . . 109.5 ?
C12 C11' H11C . . 109.5 ?
C9' C11' H11D . . 109.5 ?
C12 C11' H11D . . 109.5 ?
H11C C11' H11D . . 108.1 ?
O3 C12 O4 . . 124.8(4) ?
O3 C12 C11 . . 123.7(5) ?
O4 C12 C11 . . 111.3(5) ?
O3 C12 C11' . . 92.4(6) ?
O4 C12 C11' . . 140.3(6) ?

loop_
_geom_bond_atom_site_label_1
_geom_bond_atom_site_label_2
_geom_bond_site_symmetry_2
_geom_bond_distance
_geom_bond_publ_flag
Zn1 O3 4_566 1.973(3) yes
Zn1 O1 3_556 2.009(3) yes
Zn1 N1 . 2.081(3) yes
Zn1 O4 1_556 2.157(4) yes
Zn1 N2 . 2.160(4) yes
O1 C10 . 1.253(5) ?
O1 Zn1 3_556 2.009(3) ?
O2 C10 . 1.244(5) ?
O3 C12 . 1.215(5) ?
O3 Zn1 4_565 1.973(3) ?
O4 C12 . 1.236(5) ?
O4 Zn1 1_554 2.157(4) ?
N1 C1 . 1.340(5) ?
N1 C5 . 1.347(5) ?
N2 C6 . 1.330(5) ?
N2 N3 . 1.344(5) ?
N3 C8 . 1.330(6) ?
N3 C9' . 1.459(9) ?
N3 C9 . 1.514(6) ?
C1 C2 . 1.371(6) ?
C1 H1 . 0.9300 ?
C2 C3 . 1.367(7) ?
C2 H2 . 0.9300 ?
C3 C4 . 1.382(7) ?
C3 H3 . 0.9300 ?
C4 C5 . 1.377(6) ?
C4 H4 . 0.9300 ?
C5 C6 . 1.467(6) ?
C6 C7 . 1.388(6) ?
C7 C8 . 1.366(6) ?
C7 H7 . 0.9300 ?
C8 H8 . 0.9300 ?
C10 C9' . 1.525(9) ?
C10 C9 . 1.551(6) ?
C9 C11 . 1.529(7) ?
C9 H9A . 0.9800 ?
C11 C12 . 1.529(6) ?
C11 H11A . 0.9700 ?
C11 H11B . 0.9700 ?
C9' C11' . 1.519(10) ?
C9' H9'A . 0.9800 ?
C11' C12 . 1.536(9) ?
C11' H11C . 0.9700 ?
C11' H11D . 0.9700 ?

loop_
_geom_hbond_atom_site_label_D
_geom_hbond_atom_site_label_H
_geom_hbond_atom_site_label_A
_geom_hbond_site_symmetry_A
_geom_hbond_distance_DH
_geom_hbond_distance_HA
_geom_hbond_distance_DA
_geom_hbond_angle_DHA
C11 H11A O1 3 0.97 2.45 3.278(8) 143.6
C8 H8 O2 3 0.93 2.56 3.478(6) 170.1
C4 H4 O2 1_655 0.93 2.56 3.468(6) 166.6
C3 H3 O1 3_656 0.93 2.52 3.285(6) 139.5

loop_
_geom_torsion_atom_site_label_1
_geom_torsion_atom_site_label_2
_geom_torsion_atom_site_label_3
_geom_torsion_atom_site_label_4
_geom_torsion_site_symmetry_1
_geom_torsion
O3 Zn1 N1 C1 4_566 80.4(4)
O1 Zn1 N1 C1 3_556 -100.6(4)
O4 Zn1 N1 C1 1_556 -2.2(4)
N2 Zn1 N1 C1 . 177.5(4)
O3 Zn1 N1 C5 4_566 -105.7(3)
O1 Zn1 N1 C5 3_556 73.3(3)
O4 Zn1 N1 C5 1_556 171.7(3)
N2 Zn1 N1 C5 . -8.6(3)
O3 Zn1 N2 C6 4_566 128.5(3)
O1 Zn1 N2 C6 3_556 -128.3(3)
N1 Zn1 N2 C6 . 8.5(3)
O4 Zn1 N2 C6 1_556 9.5(7)
O3 Zn1 N2 N3 4_566 -59.9(4)
O1 Zn1 N2 N3 3_556 43.3(4)
N1 Zn1 N2 N3 . -179.9(4)
O4 Zn1 N2 N3 1_556 -178.9(5)
C6 N2 N3 C8 . 0.3(5)
Zn1 N2 N3 C8 . -171.7(3)
C6 N2 N3 C9' . 177.0(8)
Zn1 N2 N3 C9' . 5.0(10)
C6 N2 N3 C9 . -175.3(4)
Zn1 N2 N3 C9 . 12.7(6)
C5 N1 C1 C2 . 0.7(7)
Zn1 N1 C1 C2 . 174.5(4)
N1 C1 C2 C3 . -1.0(8)
C1 C2 C3 C4 . 0.2(8)
C2 C3 C4 C5 . 0.9(7)
C1 N1 C5 C4 . 0.4(6)
Zn1 N1 C5 C4 . -173.9(3)
C1 N1 C5 C6 . -178.1(4)
Zn1 N1 C5 C6 . 7.5(4)
C3 C4 C5 N1 . -1.2(6)
C3 C4 C5 C6 . 177.3(4)
N3 N2 C6 C7 . -0.2(5)
Zn1 N2 C6 C7 . 174.1(3)
N3 N2 C6 C5 . 178.4(3)
Zn1 N2 C6 C5 . -7.3(4)
N1 C5 C6 N2 . 0.2(5)
C4 C5 C6 N2 . -178.4(4)
N1 C5 C6 C7 . 178.3(4)
C4 C5 C6 C7 . -0.2(7)
N2 C6 C7 C8 . 0.0(5)
C5 C6 C7 C8 . -178.2(4)
N2 N3 C8 C7 . -0.2(5)
C9' N3 C8 C7 . -178.1(5)
C9 N3 C8 C7 . 173.9(5)
C6 C7 C8 N3 . 0.1(5)
Zn1 O1 C10 O2 3_556 2.6(5)
Zn1 O1 C10 C9' 3_556 -154.5(6)
Zn1 O1 C10 C9 3_556 178.1(4)
C8 N3 C9 C11 . -37.6(8)
N2 N3 C9 C11 . 136.4(5)
C9' N3 C9 C11 . -54.0(10)
C8 N3 C9 C10 . 81.9(7)
N2 N3 C9 C10 . -104.1(5)
C9' N3 C9 C10 . 65.5(10)
O2 C10 C9 N3 . -176.0(4)
O1 C10 C9 N3 . 8.2(7)
C9' C10 C9 N3 . -63.8(10)
O2 C10 C9 C11 . -54.1(7)
O1 C10 C9 C11 . 130.0(5)
C9' C10 C9 C11 . 58.0(10)
N3 C9 C11 C12 . -55.2(7)
C10 C9 C11 C12 . -175.7(5)
C8 N3 C9' C11' . -121.4(7)
N2 N3 C9' C11' . 61.8(11)
C9 N3 C9' C11' . 46.7(9)
C8 N3 C9' C10 . 119.2(8)
N2 N3 C9' C10 . -57.6(13)
C9 N3 C9' C10 . -72.7(12)
O2 C10 C9' N3 . 155.6(7)
O1 C10 C9' N3 . -46.5(11)
C9 C10 C9' N3 . 73.9(11)
O2 C10 C9' C11' . 44.4(12)
O1 C10 C9' C11' . -157.7(9)
C9 C10 C9' C11' . -37.4(10)
N3 C9' C11' C12 . 79.0(12)
C10 C9' C11' C12 . -160.4(8)
Zn1 O3 C12 O4 4_565 -36.4(7)
Zn1 O3 C12 C11 4_565 149.8(4)
Zn1 O3 C12 C11' 4_565 129.0(7)
Zn1 O4 C12 O3 1_554 -123.3(5)
Zn1 O4 C12 C11 1_554 51.2(7)
Zn1 O4 C12 C11' 1_554 80.0(12)
C9 C11 C12 O3 . -71.3(7)
C9 C11 C12 O4 . 114.1(6)
C9 C11 C12 C11' . -35.0(8)
C9' C11' C12 O3 . -157.7(10)
C9' C11' C12 O4 . 3.4(17)
C9' C11' C12 C11 . 51.8(8)
